data_4075166
loop_
_publ_author_name
'Anderson, Laura L.'
'Schmidt, Joseph A. R.'
'Arnold, John'
'Bergman, Robert G.'

_publ_section_title
;
 Neutral and Cationic Alkyl Tantalum Imido Complexes: Synthesis and
 Migratory Insertion Reactions.
;
_journal_issue 14
_journal_name_full Organometallics
_journal_page_first 3394
_journal_page_last 3406
_journal_paper_doi 10.1021/om060081t
_journal_volume 25
_journal_year 2006
_chemical_formula_moiety 'C25 H30 N Ta '
_chemical_formula_sum 'C25 H30 N Ta'
_chemical_formula_weight 525.47
_space_group_IT_number 159
_symmetry_cell_setting trigonal
_symmetry_Int_Tables_number 159
_symmetry_space_group_name_Hall 'P 3 -2c'
_symmetry_space_group_name_H-M 'P 3 1 c'
_atom_sites_solution_primary direct
_audit_creation_date 'Sat Feb  2 17:57:44 2002'
_audit_creation_method 'by teXsan'
_cell_angle_alpha 90
_cell_angle_beta 90
_cell_angle_gamma 120
_cell_formula_units_Z 2
_cell_length_a 11.1584(4)
_cell_length_b 11.1584(4)
_cell_length_c 10.1563(5)
_cell_measurement_reflns_used 4201
_cell_measurement_temperature 133.2
_cell_measurement_theta_max 45.0
_cell_measurement_theta_min 3.0
_cell_volume 1095.14(8)
_computing_cell_refinement 'Bruker SAINT v5.04'
_computing_data_collection 'Bruker SMART v5.052d'
_computing_data_reduction 'Bruker SAINT v5.04'
_computing_publication_material teXsan
_computing_structure_refinement teXsan
_computing_structure_solution SIR92
_diffrn_ambient_temperature 133.2
_diffrn_measurement_device_type 'SMART CCD'
_diffrn_measurement_method \w-scan
_diffrn_orient_matrix_UB_11 0.00000
_diffrn_orient_matrix_UB_12 0.00000
_diffrn_orient_matrix_UB_13 0.00000
_diffrn_orient_matrix_UB_21 0.00000
_diffrn_orient_matrix_UB_22 0.00000
_diffrn_orient_matrix_UB_23 0.00000
_diffrn_orient_matrix_UB_31 0.00000
_diffrn_orient_matrix_UB_32 0.00000
_diffrn_orient_matrix_UB_33 0.00000
_diffrn_radiation_monochromator graphite
_diffrn_radiation_source 'X-ray tube'
_diffrn_radiation_type MoK\a
_diffrn_radiation_wavelength 0.7107
_diffrn_reflns_av_R_equivalents 0.0413
_diffrn_reflns_limit_h_max 6
_diffrn_reflns_limit_h_min -12
_diffrn_reflns_limit_k_max 13
_diffrn_reflns_limit_k_min -10
_diffrn_reflns_limit_l_max 11
_diffrn_reflns_limit_l_min -11
_diffrn_reflns_number 4878
_diffrn_reflns_theta_max 24.70
_diffrn_standards_decay_% 0.00
_diffrn_standards_interval_count 0
_diffrn_standards_number 0
_exptl_absorpt_coefficient_mu 5.020
_exptl_absorpt_correction_T_max 0.58
_exptl_absorpt_correction_T_min 0.32
_exptl_absorpt_correction_type empirical
_exptl_absorpt_process_details 'Blessing, 1995'
_exptl_crystal_colour color
_exptl_crystal_density_diffrn 1.593
_exptl_crystal_density_method 'not measured'
_exptl_crystal_description block
_exptl_crystal_F_000 520.00
_exptl_crystal_size_max 0.330
_exptl_crystal_size_mid 0.240
_exptl_crystal_size_min 0.150
_refine_diff_density_max 0.50
_refine_diff_density_min -1.48
_refine_ls_extinction_coef 0.00000
_refine_ls_extinction_method none
_refine_ls_goodness_of_fit_ref 1.253
_refine_ls_hydrogen_treatment constr
_refine_ls_matrix_type full
_refine_ls_number_parameters 81
_refine_ls_number_reflns 2062
_refine_ls_number_restraints 0
_refine_ls_restrained_S_all 1.253
_refine_ls_R_factor_all 0.0258
_refine_ls_R_factor_gt 0.0239
_refine_ls_shift/su_max 0.0000
_refine_ls_structure_factor_coef F
_refine_ls_weighting_scheme sigma
_refine_ls_wR_factor_all 0.0315
_refine_ls_wR_factor_gt 0.0307
_reflns_number_gt 2062
_reflns_number_total 2340
_reflns_threshold_expression I>3.00sigma
_cod_data_source_file om060081tsi20060125_023927.cif
_cod_data_source_block Bn3Ta_NtBu_for_L2A_by_JS
_cod_original_cell_volume 1095.14(7)
_cod_original_sg_symbol_H-M 'P 3 1 c    '
_cod_original_formula_sum 'C25 H30 N Ta '
_cod_database_code 4075166

loop_
_symmetry_equiv_pos_as_xyz
'   +x,   +y,   +z'
'   -y,   +x-y,   +z'
'   -x+y,   -x,   +z'
'   +y,   +x,1/2+z'
'   -x,   -x+y,1/2+z'
'   +x-y,   -y,1/2+z'

loop_
_atom_site_aniso_label
_atom_site_aniso_U_11
_atom_site_aniso_U_22
_atom_site_aniso_U_33
_atom_site_aniso_U_12
_atom_site_aniso_U_13
_atom_site_aniso_U_23
Ta(1) 0.0217(1) 0.022 0.0258(1) 0.011 0.000 0.000
N(1) 0.029(2) 0.029 0.006(3) 0.015 0.000 0.000
C(1) 0.027(2) 0.020(2) 0.037(3) 0.010(2) 0.002(2) 0.001(2)
C(2) 0.016(2) 0.022(2) 0.043(3) 0.005(2) 0.011(2) 0.002(2)
C(3) 0.035(2) 0.025(2) 0.036(3) 0.013(2) 0.004(2) -0.007(2)
C(4) 0.043(3) 0.041(3) 0.030(3) 0.018(2) 0.007(2) 0.003(2)
C(5) 0.035(2) 0.027(2) 0.041(3) 0.014(2) 0.012(2) 0.010(2)
C(6) 0.022(2) 0.023(2) 0.045(3) 0.006(2) 0.007(2) -0.009(2)
C(7) 0.021(2) 0.025(2) 0.038(3) 0.005(2) 0.000(2) -0.004(2)
C(8) 0.037(3) 0.037 0.020(4) 0.018 0.000 0.000
C(9) 0.039(3) 0.053(3) 0.048(3) 0.019(3) 0.013(2) 0.011(3)

loop_
_atom_site_label
_atom_site_fract_x
_atom_site_fract_y
_atom_site_fract_z
_atom_site_U_iso_or_equiv
_atom_site_thermal_displace_type
Ta(1) -0.333 0.333 0.270 0.023 Uij
N(1) -0.333 0.333 0.4411(6) 0.021 Uij
C(1) -0.1076(4) 0.4513(5) 0.2322(4) 0.030 Uij
C(2) -0.1203(4) 0.5652(5) 0.1709(5) 0.027 Uij
C(3) -0.1559(5) 0.5609(5) 0.0374(5) 0.033 Uij
C(4) -0.1830(6) 0.6596(5) -0.0159(5) 0.039 Uij
C(5) -0.1735(5) 0.7662(5) 0.0616(5) 0.035 Uij
C(6) -0.1366(4) 0.7732(5) 0.1936(5) 0.032 Uij
C(7) -0.1110(5) 0.6756(4) 0.2482(5) 0.031 Uij
C(8) -0.333 0.333 0.5860(8) 0.025 Uij
C(9) -0.4835(6) 0.2604(6) 0.6315(6) 0.050 Uij
H(1) -0.077 0.406 0.174 0.036 Uij
H(2) -0.053 0.478 0.310 0.036 Uij
H(3) -0.162 0.489 -0.017 0.040 Uij
H(4) -0.207 0.655 -0.106 0.047 Uij
H(5) -0.193 0.833 0.025 0.042 Uij
H(6) -0.128 0.847 0.247 0.039 Uij
H(7) -0.087 0.682 0.339 0.037 Uij
H(8) -0.530 0.167 0.600 0.060 Uij
H(9) -0.528 0.307 0.598 0.060 Uij
H(10) -0.487 0.260 0.725 0.060 Uij

loop_
_atom_type_symbol
_atom_type_oxidation_number
_atom_type_number_in_cell
_atom_type_scat_dispersion_real
_atom_type_scat_dispersion_imag
_atom_type_scat_source
C 0 50 0.003 0.002 'International Tables'
H 0 60 0.000 0.000 'International Tables'
N 0 2 0.006 0.003 'International Tables'
Ta 0 2 -0.705 6.523 'International Tables'

loop_
_geom_angle_atom_site_label_1
_geom_angle_atom_site_label_2
_geom_angle_atom_site_label_3
_geom_angle
_geom_angle_publ_flag
N(1) Ta(1) C(1) 100.0(1) yes
N(1) Ta(1) C(1) 100.0(1) yes
N(1) Ta(1) C(1) 100.0(1) yes
C(1) Ta(1) C(1) 117.06(7) yes
C(1) Ta(1) C(1) 117.06(7) yes
C(1) Ta(1) C(1) 117.06(7) yes
Ta(1) N(1) C(8) 180.0 yes
Ta(1) C(1) C(2) 90.8(3) yes
C(1) C(2) C(3) 121.4(4) yes
C(1) C(2) C(7) 120.9(5) yes
C(3) C(2) C(7) 117.4(4) yes
C(2) C(3) C(4) 121.2(4) yes
C(3) C(4) C(5) 120.4(5) yes
C(4) C(5) C(6) 119.2(5) yes
C(5) C(6) C(7) 121.2(4) yes
C(2) C(7) C(6) 120.7(5) yes
N(1) C(8) C(9) 107.7(4) yes
N(1) C(8) C(9) 107.7(4) yes
N(1) C(8) C(9) 107.7(4) yes
C(9) C(8) C(9) 111.2(4) yes
C(9) C(8) C(9) 111.2(4) yes
C(9) C(8) C(9) 111.2(4) yes

loop_
_geom_bond_atom_site_label_1
_geom_bond_atom_site_label_2
_geom_bond_distance
_geom_bond_publ_flag
Ta(1) N(1) 1.737(6) yes
Ta(1) C(1) 2.216(4) yes
Ta(1) C(1) 2.216(4) yes
Ta(1) C(1) 2.216(4) yes
N(1) C(8) 1.47(1) yes
C(1) C(2) 1.485(6) yes
C(2) C(3) 1.407(7) yes
C(2) C(7) 1.420(7) yes
C(3) C(4) 1.389(8) yes
C(4) C(5) 1.385(7) yes
C(5) C(6) 1.393(7) yes
C(6) C(7) 1.373(8) yes
C(8) C(9) 1.524(6) yes
C(8) C(9) 1.524(6) yes
C(8) C(9) 1.524(6) yes
